data_4304886
loop_
_publ_author_name
'So Young Lee'
'Sunhong Park'
'Hyun Jee Kim'
'Jong Hwa Jung'
'Shim Sung Lee'

_publ_section_title
;
Ligand- and Anion-Directed Assembly of Exo-Coordinated Mercury(II) Halide
Complexes with O2S2-Donor Macrocycles
;
_journal_name_full 'Inorganic Chemistry'
_journal_page_first 1913
_journal_page_last 1915
_journal_paper_doi 10.1021/ic702496e
_journal_volume 47
_journal_year 2008
_chemical_formula_sum 'C20 H24 Cl2 Hg O2 S2'
_chemical_formula_weight 632.00
_chemical_name_systematic
; 
 ? 
;
_space_group_IT_number 2
_symmetry_cell_setting triclinic
_symmetry_space_group_name_Hall '-P 1'
_symmetry_space_group_name_H-M 'P -1'
_atom_sites_solution_hydrogens geom
_atom_sites_solution_primary direct
_atom_sites_solution_secondary difmap
_audit_creation_method SHELXL-97
_cell_angle_alpha 107.791(2)
_cell_angle_beta 98.997(2)
_cell_angle_gamma 114.183(2)
_cell_formula_units_Z 2
_cell_length_a 9.4924(10)
_cell_length_b 11.5543(13)
_cell_length_c 12.3437(14)
_cell_measurement_reflns_used 3194
_cell_measurement_temperature 173(2)
_cell_measurement_theta_max 28.11
_cell_measurement_theta_min 2.16
_cell_volume 1112.5(2)
_computing_cell_refinement 'Bruker SMART'
_computing_data_collection 'Bruker SMART'
_computing_data_reduction 'Bruker SAINT'
_computing_molecular_graphics 'Bruker SHELXTL'
_computing_publication_material 'Bruker SHELXTL'
_computing_structure_refinement 'SHELXL-97 (Sheldrick, 1997)'
_computing_structure_solution 'SHELXS-97 (Sheldrick, 1990)'
_diffrn_ambient_temperature 173(2)
_diffrn_measured_fraction_theta_full 0.957
_diffrn_measured_fraction_theta_max 0.957
_diffrn_measurement_device_type 'CCD area detector'
_diffrn_measurement_method 'phi and omega scans'
_diffrn_radiation_monochromator graphite
_diffrn_radiation_source 'fine-focus sealed tube'
_diffrn_radiation_type MoK\a
_diffrn_radiation_wavelength 0.71073
_diffrn_reflns_av_R_equivalents 0.0335
_diffrn_reflns_av_sigmaI/netI 0.0719
_diffrn_reflns_limit_h_max 12
_diffrn_reflns_limit_h_min -12
_diffrn_reflns_limit_k_max 14
_diffrn_reflns_limit_k_min -14
_diffrn_reflns_limit_l_max 15
_diffrn_reflns_limit_l_min -5
_diffrn_reflns_number 6152
_diffrn_reflns_theta_full 27.00
_diffrn_reflns_theta_max 27.00
_diffrn_reflns_theta_min 2.12
_exptl_absorpt_coefficient_mu 7.358
_exptl_absorpt_correction_type 'empirical SADABS'
_exptl_absorpt_process_details
;
 Ratio of minimum to maximum apparent transmission:  0.476482
;
_exptl_crystal_colour colorless
_exptl_crystal_density_diffrn 1.887
_exptl_crystal_density_method 'not measured'
_exptl_crystal_description block
_exptl_crystal_F_000 612
_exptl_crystal_size_max 0.15
_exptl_crystal_size_mid 0.10
_exptl_crystal_size_min 0.07
_refine_diff_density_max 3.221
_refine_diff_density_min -3.815
_refine_diff_density_rms 0.233
_refine_ls_extinction_method none
_refine_ls_goodness_of_fit_ref 1.047
_refine_ls_hydrogen_treatment constr
_refine_ls_matrix_type full
_refine_ls_number_parameters 244
_refine_ls_number_reflns 4640
_refine_ls_number_restraints 0
_refine_ls_restrained_S_all 1.047
_refine_ls_R_factor_all 0.0582
_refine_ls_R_factor_gt 0.0488
_refine_ls_shift/su_max 0.001
_refine_ls_shift/su_mean 0.000
_refine_ls_structure_factor_coef Fsqd
_refine_ls_weighting_details 'calc w=1/[\s^2^(Fo^2^)+(0.0770P)^2^+3.1217P] where P=(Fo^2^+2Fc^2^)/3'
_refine_ls_weighting_scheme calc
_refine_ls_wR_factor_gt 0.1264
_refine_ls_wR_factor_ref 0.1361
_reflns_number_gt 4062
_reflns_number_total 4640
_reflns_threshold_expression >2sigma(I)
_cod_data_source_file ic702496e-file015.cif
_cod_data_source_block Complex3
_cod_depositor_comments
;
The following automatic conversions were performed:
'_symmetry_cell_setting' value 'Triclinic' changed to 'triclinic'
according to '/home/saulius/struct/CIF-dictionaries/cif_core.dic'
dictionary named 'cif_core.dic' version 2.4.1 from 2010-06-29.

Automatic conversion script
Id: cif_fix_enum 1527 2010-12-29 10:47:43Z saulius 
;
_cod_database_code 4304886

loop_
_symmetry_equiv_pos_as_xyz
'x, y, z'
'-x, -y, -z'

loop_
_atom_site_label
_atom_site_type_symbol
_atom_site_fract_x
_atom_site_fract_y
_atom_site_fract_z
_atom_site_U_iso_or_equiv
_atom_site_adp_type
_atom_site_occupancy
_atom_site_symmetry_multiplicity
_atom_site_calc_flag
_atom_site_refinement_flags
_atom_site_disorder_assembly
_atom_site_disorder_group
Hg1 Hg -0.41207(3) 0.48951(3) 0.15557(3) 0.02692(13) Uani 1 1 d . . .
Cl1 Cl -0.2045(3) 0.7096(2) 0.3094(2) 0.0370(5) Uani 1 1 d . . .
Cl2 Cl -0.4513(3) 0.3604(2) -0.05748(19) 0.0294(4) Uani 1 1 d . . .
S1 S 0.3262(2) 0.35105(18) 0.19752(17) 0.0212(4) Uani 1 1 d . . .
S2 S -0.2564(2) 0.33887(19) 0.21241(17) 0.0221(4) Uani 1 1 d . . .
O1 O -0.1526(7) 0.2136(6) 0.4169(6) 0.0319(13) Uani 1 1 d . . .
O2 O 0.0262(7) 0.0654(6) 0.1770(6) 0.0294(12) Uani 1 1 d . . .
C1 C -0.1354(10) 0.1023(8) 0.4331(8) 0.0276(16) Uani 1 1 d . . .
H1A H -0.2415 0.0152 0.3954 0.033 Uiso 1 1 calc R . .
H1B H -0.0954 0.1244 0.5197 0.033 Uiso 1 1 calc R . .
C2 C -0.0122(10) 0.0867(8) 0.3727(8) 0.0269(16) Uani 1 1 d . . .
H2A H 0.0844 0.1791 0.3986 0.032 Uiso 1 1 calc R . .
H2B H 0.0244 0.0269 0.3971 0.032 Uiso 1 1 calc R . .
C3 C -0.0891(9) 0.0225(8) 0.2374(8) 0.0272(16) Uani 1 1 d . . .
H3A H -0.1436 -0.0800 0.2080 0.033 Uiso 1 1 calc R . .
H3B H -0.1738 0.0485 0.2170 0.033 Uiso 1 1 calc R . .
C4 C 0.1327(10) 0.0147(7) 0.1653(7) 0.0247(15) Uani 1 1 d . . .
C5 C 0.1305(11) -0.0899(9) 0.1992(9) 0.0347(19) Uani 1 1 d . . .
H5A H 0.0540 -0.1296 0.2361 0.042 Uiso 1 1 calc R . .
C6 C 0.2440(13) -0.1361(10) 0.1778(10) 0.042(2) Uani 1 1 d . . .
H6A H 0.2431 -0.2083 0.1998 0.050 Uiso 1 1 calc R . .
C7 C 0.3562(11) -0.0779(9) 0.1254(9) 0.038(2) Uani 1 1 d . . .
H7A H 0.4333 -0.1087 0.1126 0.045 Uiso 1 1 calc R . .
C8 C 0.3560(10) 0.0254(8) 0.0916(8) 0.0321(19) Uani 1 1 d . . .
H8A H 0.4335 0.0652 0.0555 0.039 Uiso 1 1 calc R . .
C9 C 0.2440(9) 0.0723(8) 0.1096(8) 0.0263(16) Uani 1 1 d . . .
C10 C 0.2370(9) 0.1809(7) 0.0695(7) 0.0258(16) Uani 1 1 d . . .
H10A H 0.1219 0.1507 0.0282 0.031 Uiso 1 1 calc R . .
H10B H 0.2972 0.1903 0.0112 0.031 Uiso 1 1 calc R . .
C11 C 0.1890(9) 0.4167(8) 0.1587(8) 0.0265(16) Uani 1 1 d . . .
H11A H 0.2435 0.5186 0.2058 0.032 Uiso 1 1 calc R . .
H11B H 0.1637 0.3983 0.0723 0.032 Uiso 1 1 calc R . .
C12 C 0.0299(9) 0.3468(8) 0.1851(9) 0.0292(17) Uani 1 1 d . . .
H12A H -0.0319 0.2469 0.1300 0.035 Uiso 1 1 calc R . .
H12B H 0.0559 0.3540 0.2686 0.035 Uiso 1 1 calc R . .
C13 C -0.0753(9) 0.4150(8) 0.1693(8) 0.0264(16) Uani 1 1 d . . .
H13A H -0.1090 0.4013 0.0843 0.032 Uiso 1 1 calc R . .
H13B H -0.0110 0.5162 0.2198 0.032 Uiso 1 1 calc R . .
C14 C -0.1644(9) 0.4309(8) 0.3765(7) 0.0258(16) Uani 1 1 d . . .
H14A H -0.0569 0.4360 0.4009 0.031 Uiso 1 1 calc R . .
H14B H -0.1465 0.5271 0.4016 0.031 Uiso 1 1 calc R . .
C15 C -0.2724(10) 0.3581(8) 0.4393(7) 0.0267(16) Uani 1 1 d . . .
C16 C -0.3808(11) 0.3969(9) 0.4784(8) 0.0338(19) Uani 1 1 d . . .
H16A H -0.3894 0.4711 0.4657 0.041 Uiso 1 1 calc R . .
C17 C -0.4779(12) 0.3290(10) 0.5363(10) 0.041(2) Uani 1 1 d . . .
H17A H -0.5543 0.3553 0.5609 0.050 Uiso 1 1 calc R . .
C18 C -0.4640(11) 0.2261(9) 0.5577(9) 0.038(2) Uani 1 1 d . . .
H18A H -0.5288 0.1821 0.5992 0.045 Uiso 1 1 calc R . .
C19 C -0.3552(10) 0.1824(9) 0.5196(8) 0.0325(18) Uani 1 1 d . . .
H19A H -0.3460 0.1098 0.5352 0.039 Uiso 1 1 calc R . .
C20 C -0.2616(9) 0.2476(8) 0.4589(7) 0.0243(15) Uani 1 1 d . . .

loop_
_atom_site_aniso_label
_atom_site_aniso_U_11
_atom_site_aniso_U_22
_atom_site_aniso_U_33
_atom_site_aniso_U_23
_atom_site_aniso_U_13
_atom_site_aniso_U_12
Hg1 0.02232(17) 0.02477(18) 0.0350(2) 0.01348(14) 0.01163(13) 0.01092(13)
Cl1 0.0343(10) 0.0246(9) 0.0433(12) 0.0151(9) 0.0077(9) 0.0074(8)
Cl2 0.0437(11) 0.0316(9) 0.0347(10) 0.0219(8) 0.0229(9) 0.0279(9)
S1 0.0198(8) 0.0204(8) 0.0288(9) 0.0118(7) 0.0123(7) 0.0116(7)
S2 0.0189(8) 0.0249(8) 0.0289(9) 0.0141(8) 0.0115(7) 0.0129(7)
O1 0.038(3) 0.032(3) 0.051(4) 0.029(3) 0.030(3) 0.025(3)
O2 0.035(3) 0.028(3) 0.043(3) 0.023(3) 0.025(3) 0.022(2)
C1 0.037(4) 0.026(4) 0.033(4) 0.018(3) 0.015(4) 0.021(3)
C2 0.030(4) 0.029(4) 0.037(4) 0.021(4) 0.016(3) 0.021(3)
C3 0.022(3) 0.026(4) 0.035(4) 0.013(3) 0.014(3) 0.011(3)
C4 0.028(4) 0.018(3) 0.028(4) 0.006(3) 0.011(3) 0.013(3)
C5 0.039(4) 0.032(4) 0.044(5) 0.019(4) 0.021(4) 0.023(4)
C6 0.053(6) 0.034(4) 0.054(6) 0.023(5) 0.022(5) 0.029(4)
C7 0.036(4) 0.030(4) 0.052(6) 0.013(4) 0.016(4) 0.023(4)
C8 0.031(4) 0.026(4) 0.043(5) 0.010(4) 0.022(4) 0.016(3)
C9 0.027(4) 0.022(3) 0.035(4) 0.013(3) 0.015(3) 0.013(3)
C10 0.024(3) 0.019(3) 0.026(4) 0.004(3) 0.009(3) 0.005(3)
C11 0.023(3) 0.028(4) 0.040(5) 0.022(4) 0.016(3) 0.015(3)
C12 0.026(4) 0.031(4) 0.049(5) 0.026(4) 0.022(4) 0.020(3)
C13 0.026(4) 0.035(4) 0.038(4) 0.025(4) 0.019(3) 0.022(3)
C14 0.027(4) 0.020(3) 0.035(4) 0.016(3) 0.010(3) 0.014(3)
C15 0.033(4) 0.026(4) 0.027(4) 0.011(3) 0.016(3) 0.018(3)
C16 0.044(5) 0.031(4) 0.043(5) 0.018(4) 0.019(4) 0.028(4)
C17 0.039(5) 0.042(5) 0.051(6) 0.018(5) 0.027(4) 0.023(4)
C18 0.044(5) 0.034(4) 0.043(5) 0.016(4) 0.035(4) 0.018(4)
C19 0.035(4) 0.028(4) 0.036(5) 0.013(4) 0.019(4) 0.014(3)
C20 0.024(3) 0.027(4) 0.027(4) 0.013(3) 0.012(3) 0.015(3)

loop_
_atom_type_symbol
_atom_type_description
_atom_type_scat_dispersion_real
_atom_type_scat_dispersion_imag
_atom_type_scat_source
C C 0.0033 0.0016 'International Tables Vol C Tables 4.2.6.8 and 6.1.1.4'
H H 0.0000 0.0000 'International Tables Vol C Tables 4.2.6.8 and 6.1.1.4'
O O 0.0106 0.0060 'International Tables Vol C Tables 4.2.6.8 and 6.1.1.4'
S S 0.1246 0.1234 'International Tables Vol C Tables 4.2.6.8 and 6.1.1.4'
Cl Cl 0.1484 0.1585 'International Tables Vol C Tables 4.2.6.8 and 6.1.1.4'
Hg Hg -2.3894 9.2266 'International Tables Vol C Tables 4.2.6.8 and 6.1.1.4'

loop_
_geom_angle_atom_site_label_1
_geom_angle_atom_site_label_2
_geom_angle_atom_site_label_3
_geom_angle
_geom_angle_site_symmetry_1
_geom_angle_site_symmetry_3
_geom_angle_publ_flag
Cl1 Hg1 Cl2 133.81(7) . . ?
Cl1 Hg1 S1 119.04(7) . 1_455 ?
Cl2 Hg1 S1 106.88(6) . 1_455 ?
Cl1 Hg1 S2 94.23(7) . . ?
Cl2 Hg1 S2 86.69(6) . . ?
S1 Hg1 S2 94.29(5) 1_455 . ?
Cl1 Hg1 Cl2 88.39(7) . 2_465 ?
Cl2 Hg1 Cl2 83.84(6) . 2_465 ?
S1 Hg1 Cl2 93.72(6) 1_455 2_465 ?
S2 Hg1 Cl2 169.04(5) . 2_465 ?
Hg1 Cl2 Hg1 96.16(6) . 2_465 ?
C11 S1 C10 102.4(4) . . ?
C11 S1 Hg1 105.5(2) . 1_655 ?
C10 S1 Hg1 100.5(2) . 1_655 ?
C13 S2 C14 99.4(4) . . ?
C13 S2 Hg1 98.7(2) . . ?
C14 S2 Hg1 102.4(2) . . ?
C20 O1 C1 118.9(6) . . ?
C4 O2 C3 121.3(6) . . ?
O1 C1 C2 106.0(6) . . ?
C3 C2 C1 109.9(6) . . ?
O2 C3 C2 113.0(6) . . ?
O2 C4 C5 124.6(7) . . ?
O2 C4 C9 114.5(7) . . ?
C5 C4 C9 120.8(7) . . ?
C4 C5 C6 118.7(8) . . ?
C7 C6 C5 120.8(9) . . ?
C6 C7 C8 119.7(8) . . ?
C7 C8 C9 121.1(8) . . ?
C8 C9 C4 118.8(8) . . ?
C8 C9 C10 122.2(7) . . ?
C4 C9 C10 119.0(7) . . ?
C9 C10 S1 111.6(6) . . ?
C12 C11 S1 110.8(5) . . ?
C13 C12 C11 111.1(6) . . ?
C12 C13 S2 110.2(5) . . ?
C15 C14 S2 111.4(5) . . ?
C16 C15 C20 118.7(8) . . ?
C16 C15 C14 122.0(8) . . ?
C20 C15 C14 119.3(7) . . ?
C15 C16 C17 120.9(8) . . ?
C18 C17 C16 120.1(8) . . ?
C17 C18 C19 121.3(8) . . ?
C20 C19 C18 118.6(8) . . ?
O1 C20 C19 123.9(7) . . ?
O1 C20 C15 115.7(7) . . ?
C19 C20 C15 120.4(7) . . ?

loop_
_geom_bond_atom_site_label_1
_geom_bond_atom_site_label_2
_geom_bond_distance
_geom_bond_site_symmetry_2
_geom_bond_publ_flag
Hg1 Cl1 2.393(2) . ?
Hg1 Cl2 2.474(2) . ?
Hg1 S1 2.5792(17) 1_455 ?
Hg1 S2 2.8694(19) . ?
Hg1 Cl2 2.9653(19) 2_465 ?
Cl2 Hg1 2.9653(19) 2_465 ?
S1 C11 1.827(8) . ?
S1 C10 1.844(7) . ?
S1 Hg1 2.5792(17) 1_655 ?
S2 C13 1.829(8) . ?
S2 C14 1.834(8) . ?
O1 C20 1.368(9) . ?
O1 C1 1.428(9) . ?
O2 C4 1.366(9) . ?
O2 C3 1.427(9) . ?
C1 C2 1.523(11) . ?
C2 C3 1.514(12) . ?
C4 C5 1.389(12) . ?
C4 C9 1.401(11) . ?
C5 C6 1.410(12) . ?
C6 C7 1.379(14) . ?
C7 C8 1.379(13) . ?
C8 C9 1.396(11) . ?
C9 C10 1.504(11) . ?
C11 C12 1.534(10) . ?
C12 C13 1.527(10) . ?
C14 C15 1.516(11) . ?
C15 C16 1.377(11) . ?
C15 C20 1.410(11) . ?
C16 C17 1.390(13) . ?
C17 C18 1.345(14) . ?
C18 C19 1.405(12) . ?
C19 C20 1.387(11) . ?
